data_4505225
loop_
_publ_author_name
'Curtis, Sean M.'
'Le, Nam'
'Fowler, Frank W.'
'Lauher, Joseph W.'

_publ_section_title
;
 A Rational Approach to the Preparation
 ofPolydipyridyldiacetylenes:&#x2009; An Exercise in Crystal Design
;
_journal_issue 6
_journal_name_full 'Crystal Growth &amp; Design'
_journal_page_first 2313
_journal_paper_doi 10.1021/cg050204x
_journal_volume 5
_journal_year 2005
_chemical_formula_sum 'C20 H16 N4 O6'
_chemical_formula_weight 408.40
_chemical_name_systematic
; 
 ? 
;
_space_group_IT_number 14
_symmetry_cell_setting monoclinic
_symmetry_space_group_name_Hall '-P 2yn'
_symmetry_space_group_name_H-M 'P 1 21/n 1'
_atom_sites_solution_hydrogens geom
_atom_sites_solution_primary direct
_atom_sites_solution_secondary difmap
_audit_creation_method SHELXL-97
_cell_angle_alpha 90.00
_cell_angle_beta 95.029(9)
_cell_angle_gamma 90.00
_cell_formula_units_Z 2
_cell_length_a 4.928(2)
_cell_length_b 10.098(4)
_cell_length_c 19.901(8)
_cell_measurement_temperature 293(2)
_cell_volume 986.5(7)
_computing_cell_refinement 'Bruker SMART'
_computing_data_collection 'Bruker SMART'
_computing_data_reduction 'Bruker SHELXTL'
_computing_molecular_graphics 'Bruker SHELXTL'
_computing_publication_material 'Bruker SHELXTL'
_computing_structure_refinement 'SHELXL-97 (Sheldrick, 1997)'
_computing_structure_solution 'SHELXS-97 (Sheldrick, 1990)'
_diffrn_ambient_temperature 293(2)
_diffrn_measured_fraction_theta_full 0.968
_diffrn_measured_fraction_theta_max 0.968
_diffrn_measurement_device_type 'CCD area detector'
_diffrn_measurement_method 'phi and omega scans'
_diffrn_radiation_monochromator graphite
_diffrn_radiation_source 'fine-focus sealed tube'
_diffrn_radiation_type MoK\a
_diffrn_radiation_wavelength 0.71073
_diffrn_reflns_av_R_equivalents 0.0801
_diffrn_reflns_av_sigmaI/netI 0.2297
_diffrn_reflns_limit_h_max 6
_diffrn_reflns_limit_h_min -6
_diffrn_reflns_limit_k_max 5
_diffrn_reflns_limit_k_min -13
_diffrn_reflns_limit_l_max 25
_diffrn_reflns_limit_l_min -25
_diffrn_reflns_number 6027
_diffrn_reflns_theta_full 28.28
_diffrn_reflns_theta_max 28.28
_diffrn_reflns_theta_min 2.05
_exptl_absorpt_coefficient_mu 0.104
_exptl_absorpt_correction_type none
_exptl_crystal_density_diffrn 1.375
_exptl_crystal_density_method 'not measured'
_exptl_crystal_F_000 424
_exptl_crystal_size_max .7
_exptl_crystal_size_mid .1
_exptl_crystal_size_min .1
_refine_diff_density_max 0.210
_refine_diff_density_min -0.229
_refine_diff_density_rms 0.060
_refine_ls_extinction_method none
_refine_ls_goodness_of_fit_ref 1.348
_refine_ls_hydrogen_treatment mixed
_refine_ls_matrix_type full
_refine_ls_number_parameters 140
_refine_ls_number_reflns 2412
_refine_ls_number_restraints 0
_refine_ls_restrained_S_all 1.348
_refine_ls_R_factor_all 0.2995
_refine_ls_R_factor_gt 0.0635
_refine_ls_shift/su_max 0.000
_refine_ls_shift/su_mean 0.000
_refine_ls_structure_factor_coef Fsqd
_refine_ls_weighting_details 'calc w=1/[\s^2^(Fo^2^)+(0.0399P)^2^+0.0000P] where P=(Fo^2^+2Fc^2^)/3'
_refine_ls_weighting_scheme calc
_refine_ls_wR_factor_gt 0.1244
_refine_ls_wR_factor_ref 0.1803
_reflns_number_gt 1535
_reflns_number_total 2412
_reflns_threshold_expression >2sigma(I)
_cod_data_source_file cg050204xsi20050508_085012.cif
_cod_data_source_block 1-ox:4-pda
_cod_depositor_comments
;
The following automatic conversions were performed:

'_symmetry_cell_setting' value 'Monoclinic' changed to 'monoclinic'
according to /home/saulius/struct/CIF-dictionaries/cif_core.dic
dictionary named 'cif_core.dic' version 2.4.1 from 2010-06-29.

Automatic conversion script
Id: cif_fix_values 1715 2011-07-08 13:25:40Z adriana 
;
_cod_original_cell_volume 986.6(7)
_cod_original_sg_symbol_H-M P21/n
_cod_database_code 4505225

loop_
_symmetry_equiv_pos_as_xyz
'x, y, z'
'-x+1/2, y+1/2, -z+1/2'
'-x, -y, -z'
'x-1/2, -y-1/2, z-1/2'

loop_
_atom_site_label
_atom_site_type_symbol
_atom_site_fract_x
_atom_site_fract_y
_atom_site_fract_z
_atom_site_U_iso_or_equiv
_atom_site_adp_type
_atom_site_occupancy
_atom_site_symmetry_multiplicity
_atom_site_calc_flag
_atom_site_refinement_flags
O1 O 0.6961(8) 0.2468(4) 0.2054(2) 0.0706(12) Uani 1 1 d .
N2 N 0.3501(7) 0.4036(4) 0.0616(2) 0.0586(13) Uani 1 1 d .
H2 H 0.1886 0.4358 0.0545 0.070 Uiso 1 1 calc R
O3 O 0.7796(6) 0.4056(4) 0.03214(16) 0.0695(12) Uani 1 1 d .
N1 N 0.0764(8) 0.3183(5) 0.2985(2) 0.0575(12) Uani 1 1 d .
O2 O 0.6734(7) 0.4601(4) 0.17879(18) 0.0808(13) Uani 1 1 d .
C5 C 0.5059(9) 0.3955(6) 0.3889(3) 0.0572(15) Uani 1 1 d .
C6 C 0.4024(10) 0.4807(5) 0.3390(3) 0.0606(16) Uani 1 1 d .
H6 H 0.4765 0.5646 0.3346 0.073 Uiso 1 1 calc R
C9 C 0.4045(9) 0.3035(5) 0.1123(3) 0.0606(16) Uani 1 1 d .
H9A H 0.4751 0.2253 0.0915 0.073 Uiso 1 1 calc R
H9B H 0.2349 0.2792 0.1304 0.073 Uiso 1 1 calc R
C10 C 0.6059(10) 0.3477(6) 0.1696(3) 0.0549(16) Uani 1 1 d .
C1 C 0.7224(10) 0.4375(6) 0.4378(3) 0.0674(18) Uani 1 1 d .
C7 C 0.1843(10) 0.4378(6) 0.2953(3) 0.0633(16) Uani 1 1 d .
H7 H 0.1109 0.4959 0.2623 0.076 Uiso 1 1 calc R
C2 C 0.8971(9) 0.4789(6) 0.4766(3) 0.0681(17) Uani 1 1 d .
C4 C 0.3971(10) 0.2726(6) 0.3918(3) 0.0717(18) Uani 1 1 d .
H4 H 0.4662 0.2126 0.4244 0.086 Uiso 1 1 calc R
C8 C 0.5460(11) 0.4470(5) 0.0255(2) 0.0562(16) Uani 1 1 d .
C3 C 0.1833(10) 0.2371(6) 0.3461(3) 0.0752(18) Uani 1 1 d .
H3 H 0.1107 0.1525 0.3487 0.090 Uiso 1 1 calc R
H1 H 0.822(11) 0.276(5) 0.242(3) 0.10(2) Uiso 1 1 d .

loop_
_atom_site_aniso_label
_atom_site_aniso_U_11
_atom_site_aniso_U_22
_atom_site_aniso_U_33
_atom_site_aniso_U_23
_atom_site_aniso_U_13
_atom_site_aniso_U_12
O1 0.073(3) 0.068(3) 0.066(3) 0.005(3) -0.020(2) -0.003(2)
N2 0.033(2) 0.090(4) 0.052(3) 0.008(3) -0.003(2) 0.001(2)
O3 0.0343(19) 0.100(3) 0.074(3) 0.011(2) 0.0012(17) 0.011(2)
N1 0.059(3) 0.060(3) 0.052(3) 0.001(3) -0.006(2) -0.003(3)
O2 0.096(3) 0.071(3) 0.070(3) 0.000(3) -0.024(2) 0.000(3)
C5 0.052(3) 0.065(4) 0.054(4) -0.004(4) 0.003(3) -0.015(3)
C6 0.052(3) 0.059(4) 0.071(4) -0.003(4) 0.004(3) -0.004(3)
C9 0.048(3) 0.081(4) 0.051(4) 0.017(3) -0.003(3) -0.001(3)
C10 0.050(3) 0.056(4) 0.059(4) 0.009(4) 0.007(3) 0.007(4)
C1 0.046(3) 0.096(5) 0.060(4) -0.004(4) 0.006(3) -0.017(3)
C7 0.065(4) 0.069(5) 0.054(4) 0.010(4) 0.000(3) 0.000(3)
C2 0.051(4) 0.092(5) 0.062(4) -0.010(4) 0.005(3) -0.014(3)
C4 0.060(4) 0.077(5) 0.072(4) 0.016(4) -0.023(3) -0.006(3)
C8 0.039(3) 0.074(5) 0.054(4) 0.008(3) -0.004(3) -0.003(3)
C3 0.071(4) 0.074(5) 0.079(5) 0.025(4) -0.007(3) -0.004(4)

loop_
_atom_type_symbol
_atom_type_description
_atom_type_scat_dispersion_real
_atom_type_scat_dispersion_imag
_atom_type_scat_source
C C 0.0033 0.0016 'International Tables Vol C Tables 4.2.6.8 and 6.1.1.4'
H H 0.0000 0.0000 'International Tables Vol C Tables 4.2.6.8 and 6.1.1.4'
N N 0.0061 0.0033 'International Tables Vol C Tables 4.2.6.8 and 6.1.1.4'
O O 0.0106 0.0060 'International Tables Vol C Tables 4.2.6.8 and 6.1.1.4'

loop_
_geom_angle_atom_site_label_1
_geom_angle_atom_site_label_2
_geom_angle_atom_site_label_3
_geom_angle
_geom_angle_site_symmetry_3
C8 N2 C9 120.8(4) .
C7 N1 C3 117.5(5) .
C4 C5 C6 118.6(5) .
C4 C5 C1 120.9(6) .
C6 C5 C1 120.5(5) .
C5 C6 C7 118.3(5) .
N2 C9 C10 113.1(4) .
O2 C10 O1 125.7(6) .
O2 C10 C9 123.5(6) .
O1 C10 C9 110.7(5) .
C2 C1 C5 176.4(7) .
N1 C7 C6 123.1(5) .
C1 C2 C2 177.1(8) 3_766
C5 C4 C3 119.5(5) .
O3 C8 N2 123.6(4) .
O3 C8 C8 122.5(6) 3_665
N2 C8 C8 114.0(6) 3_665
N1 C3 C4 122.9(6) .

loop_
_geom_bond_atom_site_label_1
_geom_bond_atom_site_label_2
_geom_bond_distance
_geom_bond_site_symmetry_2
O1 C10 1.300(6) .
N2 C8 1.326(5) .
N2 C9 1.437(5) .
O3 C8 1.221(5) .
N1 C7 1.323(6) .
N1 C3 1.326(6) .
O2 C10 1.193(5) .
C5 C4 1.355(7) .
C5 C6 1.378(6) .
C5 C1 1.443(7) .
C6 C7 1.391(6) .
C9 C10 1.511(7) .
C1 C2 1.181(5) .
C2 C2 1.384(10) 3_766
C4 C3 1.377(7) .
C8 C8 1.518(9) 3_665
